data_7109951
loop_
_publ_author_name
'Tista Sengupta'
'Saikat Khamarui'
'Srikanta Samanta'
'Dilip K. Maiti'

_publ_section_title
;
 Synthetically useful noncatalytic strategy: a stereocontrolled rapid
 cyclization of a three component system to afford hexahydropyrrolizines
;
_journal_name_full Chem.Commun.
_journal_page_first 9962
_journal_paper_doi 10.1039/c3cc45820b
_journal_volume 49
_journal_year 2013
_chemical_formula_moiety 'C27 H24 N2 O6'
_chemical_formula_sum 'C27 H24 N2 O6'
_chemical_formula_weight 472.48
_chemical_name_systematic
;
?
;
_space_group_IT_number 14
_symmetry_cell_setting monoclinic
_symmetry_space_group_name_Hall '-P 2ybc'
_symmetry_space_group_name_H-M 'P 1 21/c 1'
_atom_sites_solution_hydrogens geom
_atom_sites_solution_primary direct
_atom_sites_solution_secondary difmap
_audit_creation_method SHELXL-97
_cell_angle_alpha 90.00
_cell_angle_beta 109.361(7)
_cell_angle_gamma 90.00
_cell_formula_units_Z 4
_cell_length_a 13.131(7)
_cell_length_b 16.402(9)
_cell_length_c 11.331(6)
_cell_measurement_temperature 296(2)
_cell_volume 2302(2)
_computing_structure_refinement 'SHELXL-97 (Sheldrick, 2008)'
_computing_structure_solution 'SHELXS-97 (Sheldrick, 2008)'
_diffrn_ambient_temperature 296(2)
_diffrn_measured_fraction_theta_full 0.983
_diffrn_measured_fraction_theta_max 0.983
_diffrn_radiation_monochromator graphite
_diffrn_radiation_source 'fine-focus sealed tube'
_diffrn_radiation_type MoK\a
_diffrn_radiation_wavelength 0.71073
_diffrn_reflns_av_R_equivalents 0.0470
_diffrn_reflns_av_sigmaI/netI 0.0259
_diffrn_reflns_limit_h_max 14
_diffrn_reflns_limit_h_min -14
_diffrn_reflns_limit_k_max 18
_diffrn_reflns_limit_k_min -18
_diffrn_reflns_limit_l_max 12
_diffrn_reflns_limit_l_min -12
_diffrn_reflns_number 27624
_diffrn_reflns_theta_full 23.74
_diffrn_reflns_theta_max 23.74
_diffrn_reflns_theta_min 1.64
_exptl_absorpt_coefficient_mu 0.097
_exptl_crystal_density_diffrn 1.363
_exptl_crystal_density_method 'not measured'
_exptl_crystal_F_000 992
_refine_diff_density_max 0.222
_refine_diff_density_min -0.188
_refine_diff_density_rms 0.038
_refine_ls_extinction_method none
_refine_ls_goodness_of_fit_ref 0.999
_refine_ls_hydrogen_treatment mixed
_refine_ls_matrix_type full
_refine_ls_number_parameters 317
_refine_ls_number_reflns 3453
_refine_ls_number_restraints 0
_refine_ls_restrained_S_all 0.999
_refine_ls_R_factor_all 0.0716
_refine_ls_R_factor_gt 0.0490
_refine_ls_shift/su_max 0.189
_refine_ls_shift/su_mean 0.003
_refine_ls_structure_factor_coef Fsqd
_refine_ls_weighting_details 'calc w=1/[\s^2^(Fo^2^)+(0.0641P)^2^+1.5934P] where P=(Fo^2^+2Fc^2^)/3'
_refine_ls_weighting_scheme calc
_refine_ls_wR_factor_gt 0.1229
_refine_ls_wR_factor_ref 0.1466
_reflns_number_gt 2557
_reflns_number_total 3453
_reflns_threshold_expression >2sigma(I)
_cod_data_source_file c3cc45820b.txt
_cod_data_source_block ts324
_cod_original_sg_symbol_H-M P12(1)/c1
_cod_database_code 7109951

loop_
_symmetry_equiv_pos_as_xyz
'x, y, z'
'-x, y+1/2, -z+1/2'
'-x, -y, -z'
'x, -y-1/2, z-1/2'

loop_
_atom_site_label
_atom_site_type_symbol
_atom_site_fract_x
_atom_site_fract_y
_atom_site_fract_z
_atom_site_U_iso_or_equiv
_atom_site_adp_type
_atom_site_occupancy
_atom_site_symmetry_multiplicity
_atom_site_calc_flag
_atom_site_refinement_flags
O1 O 0.66919(16) 0.91074(12) 0.8425(2) 0.0775(7) Uani 1 1 d .
O2 O 1.12771(16) 0.84808(13) 0.84796(18) 0.0640(5) Uani 1 1 d .
O3 O 1.25621(14) 0.78548(12) 1.21511(17) 0.0603(5) Uani 1 1 d .
O4 O 0.7419(2) 0.68755(14) 1.0855(3) 0.0940(8) Uani 1 1 d .
O5 O 1.03142(18) 0.64722(13) 0.9584(2) 0.0822(7) Uani 1 1 d .
O6 O 0.82362(16) 0.98044(13) 0.8944(2) 0.0811(7) Uani 1 1 d .
N1 N 0.93040(15) 0.85887(12) 1.07467(19) 0.0459(5) Uani 1 1 d .
N2 N 0.89192(19) 0.65281(13) 1.0374(2) 0.0590(6) Uani 1 1 d .
C1 C 0.3006(3) 0.9053(3) 0.5404(4) 0.0921(12) Uani 1 1 d .
H1 H 0.2308 0.8904 0.4927 0.111 Uiso 1 1 calc R
C2 C 0.3171(4) 0.9467(3) 0.6460(5) 0.1157(16) Uani 1 1 d .
H2 H 0.2594 0.9601 0.6727 0.139 Uiso 1 1 calc R
C3 C 0.4242(4) 0.9700(3) 0.7178(4) 0.1011(13) Uani 1 1 d .
H3 H 0.4372 0.9994 0.7916 0.121 Uiso 1 1 calc R
C4 C 0.5080(2) 0.94883(17) 0.6771(3) 0.0594(8) Uani 1 1 d .
C5 C 0.6221(3) 0.9725(2) 0.7465(4) 0.1111(16) Uani 1 1 d .
H5A H 0.6629 0.9757 0.6894 0.133 Uiso 1 1 calc R
H5B H 0.6240 1.0255 0.7853 0.133 Uiso 1 1 calc R
C6 C 0.7726(2) 0.92336(17) 0.9096(3) 0.0564(7) Uani 1 1 d .
C7 C 0.81478(19) 0.85667(15) 1.0104(3) 0.0488(6) Uani 1 1 d .
C8 C 0.98281(19) 0.83754(15) 0.9840(2) 0.0469(6) Uani 1 1 d .
H8 H 0.9725 0.8827 0.9245 0.056 Uiso 1 1 calc R
C9 C 1.10157(19) 0.82123(15) 1.0402(2) 0.0440(6) Uani 1 1 d .
C10 C 1.1676(2) 0.83253(15) 0.9611(2) 0.0472(6) Uani 1 1 d .
C11 C 1.2842(2) 0.82458(15) 1.0238(2) 0.0483(6) Uani 1 1 d .
C12 C 1.3239(2) 0.80051(17) 1.1475(3) 0.0530(7) Uani 1 1 d .
C13 C 1.4335(2) 0.7899(2) 1.2097(3) 0.0685(8) Uani 1 1 d .
H13 H 1.4586 0.7729 1.2926 0.082 Uiso 1 1 calc R
C14 C 1.5037(2) 0.8050(2) 1.1461(4) 0.0788(10) Uani 1 1 d .
H14 H 1.5774 0.7981 1.1865 0.095 Uiso 1 1 calc R
C15 C 0.4835(3) 0.9059(2) 0.5682(3) 0.0736(9) Uani 1 1 d .
H15 H 0.5387 0.8904 0.5386 0.088 Uiso 1 1 calc R
C16 C 0.3810(4) 0.8853(2) 0.5025(4) 0.0877(11) Uani 1 1 d .
H16 H 0.3672 0.8562 0.4284 0.105 Uiso 1 1 calc R
C17 C 1.1486(2) 0.79816(17) 1.1589(3) 0.0540(7) Uani 1 1 d .
H17 H 1.1041 0.7901 1.2070 0.065 Uiso 1 1 calc R
C18 C 1.4671(2) 0.8303(2) 1.0229(4) 0.0763(9) Uani 1 1 d .
H18 H 1.5159 0.8410 0.9814 0.092 Uiso 1 1 calc R
C19 C 1.3585(2) 0.83958(18) 0.9620(3) 0.0634(8) Uani 1 1 d .
H19 H 1.3340 0.8560 0.8787 0.076 Uiso 1 1 calc R
C20 C 0.9100(2) 0.76415(16) 0.9152(2) 0.0534(7) Uani 1 1 d .
H20 H 0.8965 0.7658 0.8248 0.064 Uiso 1 1 calc R
C21 C 0.8041(2) 0.77293(16) 0.9457(3) 0.0542(7) Uani 1 1 d .
H21 H 0.7407 0.7709 0.8697 0.065 Uiso 1 1 calc R
C22 C 0.8056(2) 0.70169(17) 1.0318(3) 0.0633(8) Uani 1 1 d .
C23 C 0.9170(3) 0.57634(18) 1.1087(3) 0.0811(10) Uani 1 1 d .
H23A H 0.8600 0.5638 1.1414 0.122 Uiso 1 1 calc R
H23B H 0.9837 0.5822 1.1766 0.122 Uiso 1 1 calc R
H23C H 0.9236 0.5330 1.0548 0.122 Uiso 1 1 calc R
C24 C 0.9544(2) 0.68254(18) 0.9699(3) 0.0588(8) Uani 1 1 d .
C25 C 0.9568(2) 0.93073(16) 1.1559(3) 0.0560(7) Uani 1 1 d .
H25A H 0.9712 0.9777 1.1119 0.067 Uiso 1 1 calc R
H25B H 1.0190 0.9207 1.2298 0.067 Uiso 1 1 calc R
C26 C 0.8541(2) 0.94308(18) 1.1902(3) 0.0608(7) Uani 1 1 d .
H26A H 0.8247 0.9972 1.1660 0.073 Uiso 1 1 calc R
H26B H 0.8698 0.9368 1.2796 0.073 Uiso 1 1 calc R
C27 C 0.7731(2) 0.87729(18) 1.1180(3) 0.0614(8) Uani 1 1 d .
H27A H 0.7749 0.8300 1.1700 0.074 Uiso 1 1 calc R
H27B H 0.7001 0.8986 1.0871 0.074 Uiso 1 1 calc R

loop_
_atom_site_aniso_label
_atom_site_aniso_U_11
_atom_site_aniso_U_22
_atom_site_aniso_U_33
_atom_site_aniso_U_23
_atom_site_aniso_U_13
_atom_site_aniso_U_12
O1 0.0548(12) 0.0626(13) 0.0931(16) 0.0321(11) -0.0049(11) -0.0075(10)
O2 0.0648(13) 0.0774(14) 0.0493(12) 0.0052(10) 0.0184(10) 0.0078(10)
O3 0.0405(10) 0.0829(14) 0.0519(11) 0.0121(10) 0.0078(9) 0.0008(9)
O4 0.0884(17) 0.0624(14) 0.147(2) 0.0184(14) 0.0609(17) -0.0101(12)
O5 0.0680(15) 0.0661(14) 0.1078(18) -0.0201(12) 0.0230(13) 0.0078(11)
O6 0.0587(13) 0.0623(13) 0.1101(18) 0.0310(12) 0.0115(12) -0.0118(11)
N1 0.0359(11) 0.0477(12) 0.0525(13) -0.0025(10) 0.0125(10) -0.0049(9)
N2 0.0584(15) 0.0452(13) 0.0642(15) 0.0014(11) 0.0077(12) -0.0017(11)
C1 0.066(2) 0.098(3) 0.095(3) 0.030(2) 0.004(2) -0.001(2)
C2 0.076(3) 0.156(4) 0.132(4) 0.026(4) 0.057(3) 0.046(3)
C3 0.117(3) 0.114(3) 0.068(2) -0.013(2) 0.026(2) 0.030(3)
C4 0.0554(17) 0.0484(16) 0.0647(19) 0.0182(14) 0.0068(15) 0.0078(13)
C5 0.076(2) 0.081(2) 0.132(3) 0.059(2) -0.024(2) -0.0163(19)
C6 0.0424(15) 0.0520(17) 0.0706(18) 0.0071(14) 0.0131(14) -0.0030(13)
C7 0.0367(14) 0.0436(14) 0.0620(16) 0.0073(12) 0.0110(12) -0.0022(11)
C8 0.0403(14) 0.0500(15) 0.0475(15) 0.0030(12) 0.0108(12) -0.0010(11)
C9 0.0396(14) 0.0439(14) 0.0472(15) 0.0000(11) 0.0128(12) -0.0029(11)
C10 0.0482(15) 0.0420(14) 0.0497(16) -0.0019(11) 0.0138(13) 0.0007(11)
C11 0.0439(15) 0.0476(15) 0.0544(16) -0.0056(12) 0.0174(12) -0.0046(11)
C12 0.0423(15) 0.0560(16) 0.0613(17) -0.0044(13) 0.0181(13) -0.0043(12)
C13 0.0474(17) 0.080(2) 0.070(2) 0.0047(16) 0.0084(15) -0.0003(15)
C14 0.0424(17) 0.100(3) 0.090(3) -0.005(2) 0.0158(17) -0.0068(17)
C15 0.076(2) 0.069(2) 0.082(2) 0.0058(18) 0.0346(19) 0.0113(17)
C16 0.099(3) 0.077(2) 0.075(2) -0.0039(18) 0.013(2) -0.005(2)
C17 0.0436(15) 0.0644(17) 0.0536(16) 0.0060(13) 0.0156(13) -0.0043(13)
C18 0.0520(19) 0.092(2) 0.092(3) -0.011(2) 0.0331(18) -0.0129(17)
C19 0.0577(19) 0.072(2) 0.0664(19) -0.0068(15) 0.0287(16) -0.0079(15)
C20 0.0525(16) 0.0552(16) 0.0460(15) -0.0024(12) 0.0076(13) -0.0037(13)
C21 0.0404(14) 0.0504(16) 0.0613(17) 0.0017(13) 0.0027(12) -0.0051(12)
C22 0.0541(18) 0.0452(16) 0.086(2) 0.0024(15) 0.0168(16) -0.0094(14)
C23 0.097(3) 0.0458(17) 0.084(2) 0.0075(16) 0.0079(19) 0.0050(16)
C24 0.0481(16) 0.0535(17) 0.0623(18) -0.0137(14) 0.0014(14) -0.0006(14)
C25 0.0548(16) 0.0514(16) 0.0617(17) -0.0102(13) 0.0190(14) -0.0063(13)
C26 0.0607(18) 0.0583(17) 0.0683(18) 0.0037(14) 0.0280(15) 0.0039(14)
C27 0.0486(16) 0.0596(18) 0.080(2) 0.0153(15) 0.0270(15) 0.0060(13)

loop_
_atom_type_symbol
_atom_type_description
_atom_type_scat_dispersion_real
_atom_type_scat_dispersion_imag
_atom_type_scat_source
C C 0.0033 0.0016 'International Tables Vol C Tables 4.2.6.8 and 6.1.1.4'
H H 0.0000 0.0000 'International Tables Vol C Tables 4.2.6.8 and 6.1.1.4'
N N 0.0061 0.0033 'International Tables Vol C Tables 4.2.6.8 and 6.1.1.4'
O O 0.0106 0.0060 'International Tables Vol C Tables 4.2.6.8 and 6.1.1.4'

loop_
_geom_angle_atom_site_label_1
_geom_angle_atom_site_label_2
_geom_angle_atom_site_label_3
_geom_angle
C6 O1 C5 114.6(2)
C17 O3 C12 118.4(2)
C7 N1 C8 107.5(2)
C7 N1 C25 109.0(2)
C8 N1 C25 124.6(2)
C22 N2 C24 113.6(2)
C22 N2 C23 123.7(3)
C24 N2 C23 122.7(3)
C16 C1 C2 121.1(4)
C16 C1 H1 119.5
C2 C1 H1 119.5
C1 C2 C3 119.1(4)
C1 C2 H2 120.4
C3 C2 H2 120.4
C4 C3 C2 119.4(4)
C4 C3 H3 120.3
C2 C3 H3 120.3
C15 C4 C3 117.4(3)
C15 C4 C5 120.4(3)
C3 C4 C5 122.2(4)
O1 C5 C4 108.3(2)
O1 C5 H5A 110.0
C4 C5 H5A 110.0
O1 C5 H5B 110.0
C4 C5 H5B 110.0
H5A C5 H5B 108.4
O6 C6 O1 123.5(3)
O6 C6 C7 125.5(2)
O1 C6 C7 111.0(2)
N1 C7 C27 100.7(2)
N1 C7 C21 100.14(19)
C27 C7 C21 125.2(2)
N1 C7 C6 114.3(2)
C27 C7 C6 107.3(2)
C21 C7 C6 109.0(2)
N1 C8 C9 114.3(2)
N1 C8 C20 100.49(19)
C9 C8 C20 116.7(2)
N1 C8 H8 108.3
C9 C8 H8 108.3
C20 C8 H8 108.3
C17 C9 C10 119.2(2)
C17 C9 C8 123.1(2)
C10 C9 C8 117.7(2)
O2 C10 C9 122.1(2)
O2 C10 C11 122.4(2)
C9 C10 C11 115.6(2)
C12 C11 C19 117.9(3)
C12 C11 C10 120.0(2)
C19 C11 C10 122.1(3)
O3 C12 C11 121.3(2)
O3 C12 C13 116.6(3)
C11 C12 C13 122.0(3)
C14 C13 C12 118.5(3)
C14 C13 H13 120.8
C12 C13 H13 120.8
C13 C14 C18 121.1(3)
C13 C14 H14 119.4
C18 C14 H14 119.4
C16 C15 C4 121.5(3)
C16 C15 H15 119.2
C4 C15 H15 119.2
C1 C16 C15 121.6(4)
C1 C16 H16 119.2
C15 C16 H16 119.2
C9 C17 O3 125.2(2)
C9 C17 H17 117.4
O3 C17 H17 117.4
C19 C18 C14 119.9(3)
C19 C18 H18 120.0
C14 C18 H18 120.0
C18 C19 C11 120.6(3)
C18 C19 H19 119.7
C11 C19 H19 119.7
C24 C20 C21 104.1(2)
C24 C20 C8 112.8(2)
C21 C20 C8 105.1(2)
C24 C20 H20 111.5
C21 C20 H20 111.5
C8 C20 H20 111.5
C22 C21 C7 113.6(2)
C22 C21 C20 104.5(2)
C7 C21 C20 104.0(2)
C22 C21 H21 111.4
C7 C21 H21 111.4
C20 C21 H21 111.4
O4 C22 N2 124.3(3)
O4 C22 C21 127.4(3)
N2 C22 C21 108.3(3)
N2 C23 H23A 109.5
N2 C23 H23B 109.5
H23A C23 H23B 109.5
N2 C23 H23C 109.5
H23A C23 H23C 109.5
H23B C23 H23C 109.5
O5 C24 N2 124.1(3)
O5 C24 C20 127.1(3)
N2 C24 C20 108.7(2)
N1 C25 C26 102.7(2)
N1 C25 H25A 111.2
C26 C25 H25A 111.2
N1 C25 H25B 111.2
C26 C25 H25B 111.2
H25A C25 H25B 109.1
C25 C26 C27 106.4(2)
C25 C26 H26A 110.5
C27 C26 H26A 110.5
C25 C26 H26B 110.5
C27 C26 H26B 110.5
H26A C26 H26B 108.6
C7 C27 C26 102.2(2)
C7 C27 H27A 111.3
C26 C27 H27A 111.3
C7 C27 H27B 111.3
C26 C27 H27B 111.3
H27A C27 H27B 109.2

loop_
_geom_bond_atom_site_label_1
_geom_bond_atom_site_label_2
_geom_bond_distance
O1 C6 1.335(3)
O1 C5 1.464(4)
O2 C10 1.240(3)
O3 C17 1.360(3)
O3 C12 1.374(3)
O4 C22 1.210(4)
O5 C24 1.209(3)
O6 C6 1.196(3)
N1 C7 1.450(3)
N1 C8 1.456(3)
N1 C25 1.465(3)
N2 C22 1.372(4)
N2 C24 1.383(4)
N2 C23 1.469(4)
C1 C16 1.306(5)
C1 C2 1.329(6)
C1 H1 0.9300
C2 C3 1.424(6)
C2 H2 0.9300
C3 C4 1.372(5)
C3 H3 0.9300
C4 C15 1.364(4)
C4 C5 1.494(4)
C5 H5A 0.9700
C5 H5B 0.9700
C6 C7 1.545(4)
C7 C27 1.530(4)
C7 C21 1.541(4)
C8 C9 1.500(3)
C8 C20 1.574(4)
C8 H8 0.9800
C9 C17 1.335(4)
C9 C10 1.451(4)
C10 C11 1.464(4)
C11 C12 1.382(4)
C11 C19 1.399(4)
C12 C13 1.387(4)
C13 C14 1.368(4)
C13 H13 0.9300
C14 C18 1.380(5)
C14 H14 0.9300
C15 C16 1.346(5)
C15 H15 0.9300
C16 H16 0.9300
C17 H17 0.9300
C18 C19 1.371(4)
C18 H18 0.9300
C19 H19 0.9300
C20 C24 1.509(4)
C20 C21 1.547(4)
C20 H20 0.9800
C21 C22 1.518(4)
C21 H21 0.9800
C23 H23A 0.9600
C23 H23B 0.9600
C23 H23C 0.9600
C25 C26 1.536(4)
C25 H25A 0.9700
C25 H25B 0.9700
C26 C27 1.545(4)
C26 H26A 0.9700
C26 H26B 0.9700
C27 H27A 0.9700
C27 H27B 0.9700
